data_4111614
loop_
_publ_author_name
'Kyosuke Itoh'
'Hideki Hayashi'
'Hideki Furutachi'
'Takahiro Matsumoto'
'Shigenori Nagatomo'
'Takehiko Tosha'
'Shoichi Terada'
'Shuhei Fujinami'
'Masatatsu Suzuki'
'Teizo Kitagawa'

_publ_contact_author_address
;
Department of Chemistry, Faculty of Science, Kanazawa University, Kakuma-
machi, Kanazawa 920-1192, Japan
;
_publ_contact_author_email ' suzuki@cacheibm.s.kanazawa-u.ac.jp '
_publ_contact_author_fax ' +81-76-264-5742 '
_publ_contact_author_name ' Prof M. Suzuki'
_publ_contact_author_phone ' +81-76-264-5701 '
_publ_section_title
;
 Synthesis and Reactivity of a
 (\m-1,1-Hydroperoxo)(\m-hydroxo)dicopper(II) Complex: Ligand
 Hydroxylation by a Bridging Hydroperoxo Ligand
;
_journal_name_full 'Journal of the American Chemical Society'
_journal_page_first 5212
_journal_page_last 5223
_journal_paper_doi 10.1021/ja047437h
_journal_volume 127
_journal_year 2005
_chemical_formula_moiety 'C66H68Cu2N14O2,2(C1F3O3S1), C2H3N1'
_chemical_formula_sum 'C70 H71 Cu2 F6 N15 O8 S2'
_chemical_formula_weight 1555.63
_space_group_IT_number 15
_symmetry_cell_setting monoclinic
_symmetry_Int_Tables_number 15
_symmetry_space_group_name_Hall '-C 2yc'
_symmetry_space_group_name_H-M 'C 1 2/c 1'
_cell_angle_alpha 90
_cell_angle_beta 105.033(6)
_cell_angle_gamma 90
_cell_formula_units_Z 4
_cell_length_a 23.989(6)
_cell_length_b 16.678(4)
_cell_length_c 18.853(5)
_cell_measurement_reflns_used 15605
_cell_measurement_temperature 123.2
_cell_measurement_theta_max 27.5
_cell_measurement_theta_min 3.0
_cell_volume 7285(3)
_computing_cell_refinement CRYSTALCLEAR
_computing_data_collection CRYSTALCLEAR
_computing_data_reduction 'teXsan Ver. 1.11'
_computing_publication_material 'teXsan Ver. 1.11'
_computing_structure_refinement 'teXsan Ver. 1.10'
_computing_structure_solution SIR92
_diffrn_detector_area_resol_mean 14.62
_diffrn_measured_fraction_theta_full 0.9849
_diffrn_measured_fraction_theta_max 0.9849
_diffrn_measurement_device_type 'Rigaku/MSC Mercury CCD'
_diffrn_measurement_method \w
_diffrn_radiation_type 'Mo K\a'
_diffrn_radiation_wavelength 0.7107
_diffrn_reflns_av_R_equivalents 0.046
_diffrn_reflns_limit_h_max 30
_diffrn_reflns_limit_h_min -31
_diffrn_reflns_limit_k_max 19
_diffrn_reflns_limit_k_min -21
_diffrn_reflns_limit_l_max 24
_diffrn_reflns_limit_l_min -21
_diffrn_reflns_number 27372
_diffrn_reflns_theta_full 27.48
_diffrn_reflns_theta_max 27.48
_exptl_absorpt_coefficient_mu 0.721
_exptl_absorpt_correction_T_max 0.930
_exptl_absorpt_correction_T_min 0.740
_exptl_absorpt_correction_type multi-scan
_exptl_absorpt_process_details '(Jacobson, 1998)'
_exptl_crystal_colour Blue
_exptl_crystal_density_diffrn 1.418
_exptl_crystal_description Prism
_exptl_crystal_F_000 3216.00
_exptl_crystal_size_max 0.350
_exptl_crystal_size_mid 0.250
_exptl_crystal_size_min 0.100
_refine_diff_density_max 1.14
_refine_diff_density_min -0.64
_refine_ls_extinction_method none
_refine_ls_goodness_of_fit_ref 1.697
_refine_ls_hydrogen_treatment noref
_refine_ls_number_parameters 463
_refine_ls_number_reflns 5538
_refine_ls_R_factor_gt 0.0644
_refine_ls_shift/su_max 0.0005
_refine_ls_structure_factor_coef F
_refine_ls_weighting_details 'w = 1/[\s^2^(Fo) + 0.00164|Fo|^2^]'
_refine_ls_weighting_scheme calc
_refine_ls_wR_factor_ref 0.0951
_reflns_number_gt 5538
_reflns_number_total 8225
_reflns_threshold_expression F^2^>3.0\s(F^2^)
_cod_data_source_file ja047437hsi20041021_071339_2.cif
_cod_data_source_block '_I'
_cod_original_formula_sum 'C70 H71 Cu2 F6 N15 O8 S2 '
_cod_database_code 4111614

loop_
_symmetry_equiv_pos_as_xyz
x,y,z
-x,y,1/2-z
-x,-y,-z
x,-y,1/2+z
1/2+x,1/2+y,z
1/2-x,1/2+y,1/2-z
1/2-x,1/2-y,-z
1/2+x,1/2-y,1/2+z

loop_
_atom_site_label
_atom_site_type_symbol
_atom_site_fract_x
_atom_site_fract_y
_atom_site_fract_z
_atom_site_U_iso_or_equiv
_atom_site_adp_type
_atom_site_occupancy
_atom_site_calc_flag
_atom_site_refinement_flags
Cu1 Cu 0.26927(2) 0.17481(3) 0.03859(3) 0.0167(1) Uani 1.00 d .
O1 O 0.2158(1) 0.2124(2) -0.0505(2) 0.0208(8) Uani 1.00 d .
N1 N 0.1979(2) 0.1311(2) 0.1028(2) 0.0198(9) Uani 1.00 d .
N2 N 0.3176(2) 0.1490(2) 0.1393(2) 0.0187(9) Uani 1.00 d .
N3 N 0.3770(2) 0.1614(3) 0.2496(2) 0.027(1) Uani 1.00 d .
N4 N 0.2535(2) 0.0599(2) 0.0060(2) 0.0218(10) Uani 1.00 d .
N5 N 0.2453(2) -0.0658(2) -0.0311(2) 0.027(1) Uani 1.00 d .
N6 N 0.2419(2) 0.2926(2) 0.1808(2) 0.024(1) Uani 1.00 d .
N7 N 0.2328(2) 0.3053(3) 0.2933(2) 0.035(1) Uani 1.00 d .
C1 C 0.2316(2) 0.0819(3) 0.1642(2) 0.022(1) Uani 1.00 d .
C2 C 0.2922(2) 0.1146(3) 0.1904(2) 0.020(1) Uani 1.00 d .
C3 C 0.3287(2) 0.1209(3) 0.2587(3) 0.026(1) Uani 1.00 d .
C4 C 0.3684(2) 0.1766(3) 0.1774(2) 0.022(1) Uani 1.00 d .
C5 C 0.4284(2) 0.1781(4) 0.3089(3) 0.038(1) Uani 1.00 d .
C6 C 0.4079(2) 0.2241(3) 0.1452(2) 0.023(1) Uani 1.00 d .
C7 C 0.4273(2) 0.3001(3) 0.1724(3) 0.027(1) Uani 1.00 d .
C8 C 0.4613(2) 0.3444(3) 0.1388(3) 0.032(1) Uani 1.00 d .
C9 C 0.4771(2) 0.3148(3) 0.0782(3) 0.032(1) Uani 1.00 d .
C10 C 0.4584(2) 0.2395(4) 0.0512(3) 0.033(1) Uani 1.00 d .
C11 C 0.4233(2) 0.1933(3) 0.0841(3) 0.027(1) Uani 1.00 d .
C12 C 0.1625(2) 0.0830(3) 0.0433(3) 0.023(1) Uani 1.00 d .
C13 C 0.2016(2) 0.0310(3) 0.0128(2) 0.024(1) Uani 1.00 d .
C14 C 0.1957(2) -0.0478(3) -0.0102(3) 0.027(1) Uani 1.00 d .
C15 C 0.2795(2) 0.0004(3) -0.0203(2) 0.023(1) Uani 1.00 d .
C16 C 0.2551(3) -0.1424(3) -0.0627(3) 0.042(2) Uani 1.00 d .
C17 C 0.3351(2) 0.0075(3) -0.0398(3) 0.026(1) Uani 1.00 d .
C18 C 0.3451(2) 0.0758(3) -0.0779(3) 0.031(1) Uani 1.00 d .
C19 C 0.3967(2) 0.0837(4) -0.0981(3) 0.037(2) Uani 1.00 d .
C20 C 0.4380(2) 0.0244(4) -0.0809(3) 0.044(2) Uani 1.00 d .
C21 C 0.4284(3) -0.0428(4) -0.0420(3) 0.040(2) Uani 1.00 d .
C22 C 0.3776(2) -0.0510(3) -0.0219(3) 0.034(1) Uani 1.00 d .
C23 C 0.1628(2) 0.1926(3) 0.1274(3) 0.025(1) Uani 1.00 d .
C24 C 0.1973(2) 0.2438(3) 0.1884(3) 0.024(1) Uani 1.00 d .
C25 C 0.1909(3) 0.2519(3) 0.2572(3) 0.033(1) Uani 1.00 d .
C26 C 0.2621(2) 0.3285(3) 0.2445(2) 0.023(1) Uani 1.00 d .
C27 C 0.2385(4) 0.3355(4) 0.3688(4) 0.063(2) Uani 1.00 d .
C28 C 0.3100(2) 0.3867(3) 0.2587(3) 0.024(1) Uani 1.00 d .
C29 C 0.3522(2) 0.3910(3) 0.3254(3) 0.029(1) Uani 1.00 d .
C30 C 0.3973(2) 0.4467(3) 0.3342(3) 0.036(1) Uani 1.00 d .
C31 C 0.4007(2) 0.4969(3) 0.2773(3) 0.036(2) Uani 1.00 d .
C32 C 0.3591(2) 0.4934(3) 0.2109(3) 0.034(1) Uani 1.00 d .
C33 C 0.3138(2) 0.4388(3) 0.2010(3) 0.025(1) Uani 1.00 d .
S1 S 0.58106(6) 0.27305(9) -0.06344(8) 0.0363(4) Uani 1.00 d .
F1 F 0.5111(4) 0.3356(5) -0.1790(3) 0.171(3) Uani 1.00 d .
F2 F 0.4878(2) 0.3649(3) -0.0822(3) 0.080(2) Uani 1.00 d .
F3 F 0.5592(3) 0.4227(4) -0.1063(5) 0.135(3) Uani 1.00 d .
O2 O 0.5437(2) 0.2046(3) -0.0704(3) 0.059(2) Uani 1.00 d .
O3 O 0.5993(2) 0.3073(3) 0.0076(3) 0.058(1) Uani 1.00 d .
O4 O 0.6250(3) 0.2729(4) -0.1028(3) 0.083(2) Uani 1.00 d .
C34 C 0.5317(4) 0.3516(5) -0.1110(4) 0.067(3) Uani 1.00 d .
N8 N 0.4711(9) 0.031(1) 0.219(1) 0.133(7) Uiso 0.50 d P
C35 C 0.429(2) -0.010(2) 0.195(2) 0.17(1) Uiso 0.50 d P
C36 C 0.3784(10) -0.057(1) 0.174(1) 0.099(6) Uiso 0.50 d P
H1 H 0.2238 0.1974 -0.0816 0.0217 Uiso 1.00 calc .
H2 H 0.2136 0.0832 0.2035 0.0263 Uiso 1.00 calc .
H3 H 0.2331 0.0282 0.1481 0.0263 Uiso 1.00 calc .
H4 H 0.3225 0.1016 0.3034 0.0317 Uiso 1.00 calc .
H5 H 0.4180 0.2102 0.3452 0.0454 Uiso 1.00 calc .
H6 H 0.4446 0.1291 0.3304 0.0454 Uiso 1.00 calc .
H7 H 0.4558 0.2059 0.2898 0.0454 Uiso 1.00 calc .
H8 H 0.4169 0.3209 0.2141 0.0327 Uiso 1.00 calc .
H9 H 0.4742 0.3960 0.1574 0.0387 Uiso 1.00 calc .
H10 H 0.5006 0.3460 0.0553 0.0388 Uiso 1.00 calc .
H11 H 0.4694 0.2190 0.0098 0.0390 Uiso 1.00 calc .
H12 H 0.4103 0.1419 0.0653 0.0324 Uiso 1.00 calc .
H13 H 0.1409 0.1171 0.0058 0.0275 Uiso 1.00 calc .
H14 H 0.1369 0.0504 0.0616 0.0275 Uiso 1.00 calc .
H15 H 0.1640 -0.0824 -0.0114 0.0320 Uiso 1.00 calc .
H16 H 0.2919 -0.1422 -0.0726 0.0499 Uiso 1.00 calc .
H17 H 0.2536 -0.1842 -0.0290 0.0499 Uiso 1.00 calc .
H18 H 0.2261 -0.1510 -0.1071 0.0499 Uiso 1.00 calc .
H19 H 0.3167 0.1168 -0.0899 0.0373 Uiso 1.00 calc .
H20 H 0.4035 0.1302 -0.1238 0.0444 Uiso 1.00 calc .
H21 H 0.4729 0.0294 -0.0955 0.0526 Uiso 1.00 calc .
H22 H 0.4571 -0.0833 -0.0293 0.0485 Uiso 1.00 calc .
H23 H 0.3715 -0.0973 0.0046 0.0407 Uiso 1.00 calc .
H24 H 0.1457 0.2261 0.0869 0.0303 Uiso 1.00 calc .
H25 H 0.1333 0.1664 0.1440 0.0303 Uiso 1.00 calc .
H26 H 0.1630 0.2259 0.2769 0.0392 Uiso 1.00 calc .
H27 H 0.2445 0.2917 0.4021 0.0751 Uiso 1.00 calc .
H28 H 0.2043 0.3631 0.3706 0.0751 Uiso 1.00 calc .
H29 H 0.2705 0.3711 0.3820 0.0751 Uiso 1.00 calc .
H30 H 0.3503 0.3564 0.3648 0.0349 Uiso 1.00 calc .
H31 H 0.4258 0.4499 0.3797 0.0432 Uiso 1.00 calc .
H32 H 0.4317 0.5339 0.2836 0.0437 Uiso 1.00 calc .
H33 H 0.3615 0.5283 0.1720 0.0407 Uiso 1.00 calc .
H34 H 0.2854 0.4365 0.1553 0.0298 Uiso 1.00 calc .

loop_
_atom_site_aniso_label
_atom_site_aniso_U_11
_atom_site_aniso_U_22
_atom_site_aniso_U_33
_atom_site_aniso_U_12
_atom_site_aniso_U_13
_atom_site_aniso_U_23
Cu1 0.0166(3) 0.0184(3) 0.0145(3) -0.0020(2) 0.0030(2) 0.0012(2)
O1 0.024(2) 0.023(2) 0.015(1) -0.001(1) 0.005(1) 0.000(1)
N1 0.018(2) 0.021(2) 0.020(2) -0.001(1) 0.004(2) 0.001(2)
N2 0.019(2) 0.019(2) 0.019(2) 0.001(1) 0.005(1) 0.003(1)
N3 0.020(2) 0.041(2) 0.019(2) -0.003(2) 0.003(2) 0.002(2)
N4 0.021(2) 0.023(2) 0.019(2) 0.000(2) 0.001(2) 0.001(2)
N5 0.036(2) 0.024(2) 0.021(2) -0.002(2) 0.008(2) -0.006(2)
N6 0.023(2) 0.027(2) 0.023(2) 0.002(2) 0.008(2) 0.002(2)
N7 0.058(3) 0.027(2) 0.027(2) -0.010(2) 0.024(2) -0.003(2)
C1 0.022(2) 0.024(2) 0.021(2) -0.005(2) 0.008(2) 0.000(2)
C2 0.024(2) 0.021(2) 0.019(2) 0.001(2) 0.009(2) 0.003(2)
C3 0.026(2) 0.034(3) 0.021(2) -0.001(2) 0.009(2) 0.012(2)
C4 0.017(2) 0.030(2) 0.019(2) 0.003(2) 0.005(2) 0.001(2)
C5 0.027(3) 0.060(4) 0.021(2) -0.011(3) -0.003(2) 0.004(3)
C6 0.013(2) 0.037(3) 0.020(2) -0.002(2) 0.004(2) 0.004(2)
C7 0.018(2) 0.037(3) 0.026(2) -0.001(2) 0.005(2) -0.005(2)
C8 0.024(3) 0.038(3) 0.033(3) -0.004(2) 0.006(2) -0.002(2)
C9 0.019(2) 0.050(3) 0.030(3) -0.006(2) 0.011(2) 0.007(2)
C10 0.020(2) 0.056(3) 0.023(2) 0.002(2) 0.007(2) 0.004(2)
C11 0.015(2) 0.043(3) 0.022(2) -0.003(2) 0.002(2) 0.000(2)
C12 0.020(2) 0.026(2) 0.023(2) -0.007(2) 0.005(2) 0.002(2)
C13 0.025(2) 0.025(2) 0.019(2) -0.004(2) 0.001(2) 0.002(2)
C14 0.032(3) 0.027(2) 0.022(2) -0.008(2) 0.008(2) -0.001(2)
C15 0.026(2) 0.024(2) 0.016(2) 0.000(2) 0.000(2) 0.001(2)
C16 0.063(4) 0.028(3) 0.037(3) -0.009(3) 0.019(3) -0.010(2)
C17 0.027(3) 0.030(3) 0.019(2) 0.001(2) 0.003(2) -0.004(2)
C18 0.030(3) 0.036(3) 0.027(3) 0.003(2) 0.008(2) 0.002(2)
C19 0.030(3) 0.049(3) 0.034(3) -0.002(2) 0.013(2) 0.002(3)
C20 0.026(3) 0.071(4) 0.035(3) 0.004(3) 0.009(2) -0.008(3)
C21 0.036(3) 0.056(4) 0.028(3) 0.013(3) 0.005(2) -0.008(3)
C22 0.039(3) 0.031(3) 0.030(3) 0.007(2) 0.007(2) 0.001(2)
C23 0.023(2) 0.028(3) 0.027(2) -0.001(2) 0.008(2) 0.003(2)
C24 0.024(2) 0.023(2) 0.028(2) 0.001(2) 0.011(2) 0.002(2)
C25 0.047(3) 0.024(3) 0.033(3) -0.007(2) 0.023(3) -0.003(2)
C26 0.031(3) 0.019(2) 0.020(2) 0.002(2) 0.010(2) 0.002(2)
C27 0.124(7) 0.045(4) 0.038(3) -0.039(4) 0.054(4) -0.020(3)
C28 0.030(3) 0.022(2) 0.019(2) 0.001(2) 0.007(2) -0.003(2)
C29 0.036(3) 0.027(3) 0.023(2) 0.010(2) 0.006(2) -0.002(2)
C30 0.024(3) 0.045(3) 0.033(3) 0.009(2) -0.003(2) -0.016(2)
C31 0.028(3) 0.041(3) 0.044(3) -0.006(2) 0.015(2) -0.017(3)
C32 0.032(3) 0.038(3) 0.035(3) -0.006(2) 0.015(2) -0.004(2)
C33 0.027(3) 0.025(2) 0.022(2) -0.003(2) 0.005(2) -0.002(2)
S1 0.0298(7) 0.0460(8) 0.0363(7) 0.0002(6) 0.0144(6) 0.0004(6)
F1 0.246(10) 0.197(8) 0.045(3) 0.118(7) -0.010(4) 0.011(4)
F2 0.046(2) 0.113(4) 0.085(3) 0.021(3) 0.024(2) 0.040(3)
F3 0.077(4) 0.093(4) 0.240(9) 0.015(3) 0.051(5) 0.095(5)
O2 0.051(3) 0.047(3) 0.082(4) -0.007(2) 0.022(3) -0.008(2)
O3 0.048(3) 0.079(3) 0.045(3) -0.010(2) 0.010(2) -0.011(2)
O4 0.069(4) 0.107(5) 0.091(4) -0.001(3) 0.056(4) -0.019(4)
C34 0.065(5) 0.086(6) 0.055(4) 0.015(4) 0.025(4) 0.038(4)

loop_
_atom_type_symbol
_atom_type_description
_atom_type_scat_dispersion_real
_atom_type_scat_dispersion_imag
_atom_type_scat_source
H H 0.000 0.000
;International Tables for Crystallography
(1992, Vol. C, Table 6.1.1.2)
;
C C 0.003 0.002
;International Tables for Crystallography
(1992, Vol. C, Tables 4.2.6.8 and 6.1.1.1)
;
N N 0.006 0.003
;International Tables for Crystallography
(1992, Vol. C, Tables 4.2.6.8 and 6.1.1.1)
;
O O 0.011 0.006
;International Tables for Crystallography
(1992, Vol. C, Tables 4.2.6.8 and 6.1.1.1)
;
Cu Cu 0.320 1.265
;International Tables for Crystallography
(1992, Vol. C, Tables 4.2.6.8 and 6.1.1.1)
;
S S 0.125 0.123
;International Tables for Crystallography
(1992, Vol. C, Tables 4.2.6.8 and 6.1.1.1)
;
F F 0.017 0.010
;International Tables for Crystallography
(1992, Vol. C, Tables 4.2.6.8 and 6.1.1.1)
;

loop_
_geom_angle_atom_site_label_1
_geom_angle_atom_site_label_2
_geom_angle_atom_site_label_3
_geom_angle
_geom_angle_site_symmetry_1
_geom_angle_site_symmetry_3
_geom_angle_publ_flag
O1 Cu1 O1 81.1(1) . 7_555 yes
O1 Cu1 N1 97.7(1) . . yes
O1 Cu1 N2 170.2(1) . . yes
O1 Cu1 N4 90.8(1) . . yes
O1 Cu1 N1 111.5(1) 7_555 . yes
O1 Cu1 N2 93.2(1) 7_555 . yes
O1 Cu1 N4 169.1(1) 7_555 . yes
N1 Cu1 N2 76.9(1) . . yes
N1 Cu1 N4 76.6(1) . . yes
N2 Cu1 N4 95.8(2) . . yes
Cu1 O1 Cu1 98.9(1) . 7_555 yes
Cu1 N1 C1 104.0(3) . . yes
Cu1 N1 C12 97.2(3) . . yes
Cu1 N1 C23 118.5(3) . . yes
C1 N1 C12 112.8(4) . . yes
C1 N1 C23 112.3(4) . . yes
C12 N1 C23 111.0(4) . . yes
Cu1 N2 C2 119.8(3) . . yes
Cu1 N2 C4 131.6(3) . . yes
C2 N2 C4 106.0(4) . . yes
C3 N3 C4 107.6(4) . . yes
C3 N3 C5 124.3(4) . . yes
C4 N3 C5 128.0(4) . . yes
Cu1 N4 C13 114.2(3) . . yes
Cu1 N4 C15 138.6(3) . . yes
C13 N4 C15 107.2(4) . . yes
C14 N5 C15 108.2(4) . . yes
C14 N5 C16 123.4(4) . . yes
C15 N5 C16 128.3(5) . . yes
C24 N6 C26 106.7(4) . . yes
C25 N7 C26 106.8(4) . . yes
C25 N7 C27 124.5(5) . . yes
C26 N7 C27 128.4(5) . . yes
N1 C1 C2 109.9(4) . . yes
N2 C2 C1 118.7(4) . . yes
N2 C2 C3 109.4(4) . . yes
C1 C2 C3 131.8(4) . . yes
N3 C3 C2 105.9(4) . . yes
N2 C4 N3 111.1(4) . . yes
N2 C4 C6 124.1(4) . . yes
N3 C4 C6 124.7(4) . . yes
C4 C6 C7 121.5(4) . . yes
C4 C6 C11 118.5(4) . . yes
C7 C6 C11 119.9(4) . . yes
C6 C7 C8 120.1(5) . . yes
C7 C8 C9 120.7(5) . . yes
C8 C9 C10 119.7(5) . . yes
C9 C10 C11 120.7(5) . . yes
C6 C11 C10 118.9(5) . . yes
N1 C12 C13 108.5(4) . . yes
N4 C13 C12 120.4(4) . . yes
N4 C13 C14 109.2(4) . . yes
C12 C13 C14 130.4(4) . . yes
N5 C14 C13 105.7(4) . . yes
N4 C15 N5 109.6(4) . . yes
N4 C15 C17 124.9(4) . . yes
N5 C15 C17 125.3(4) . . yes
C15 C17 C18 118.6(4) . . yes
C15 C17 C22 122.4(5) . . yes
C18 C17 C22 118.9(5) . . yes
C17 C18 C19 120.0(5) . . yes
C18 C19 C20 120.2(5) . . yes
C19 C20 C21 119.6(5) . . yes
C20 C21 C22 120.4(5) . . yes
C17 C22 C21 120.7(5) . . yes
N1 C23 C24 113.0(4) . . yes
N6 C24 C23 123.1(4) . . yes
N6 C24 C25 108.9(4) . . yes
C23 C24 C25 128.0(5) . . yes
N7 C25 C24 106.8(4) . . yes
N6 C26 N7 110.9(4) . . yes
N6 C26 C28 123.5(4) . . yes
N7 C26 C28 125.6(4) . . yes
C26 C28 C29 123.1(4) . . yes
C26 C28 C33 117.8(4) . . yes
C29 C28 C33 119.1(5) . . yes
C28 C29 C30 119.7(5) . . yes
C29 C30 C31 120.6(5) . . yes
C30 C31 C32 120.2(5) . . yes
C31 C32 C33 120.2(5) . . yes
C28 C33 C32 120.2(5) . . yes
O2 S1 O3 116.0(3) . . yes
O2 S1 O4 118.4(3) . . yes
O2 S1 C34 102.3(4) . . yes
O3 S1 O4 113.6(3) . . yes
O3 S1 C34 100.2(4) . . yes
O4 S1 C34 102.5(4) . . yes
S1 C34 F1 112.0(7) . . yes
S1 C34 F2 113.7(5) . . yes
S1 C34 F3 110.6(6) . . yes
F1 C34 F2 107.8(8) . . yes
F1 C34 F3 107.7(7) . . yes
F2 C34 F3 104.7(7) . . yes
N8 C35 C36 173(3) . . yes

loop_
_geom_bond_atom_site_label_1
_geom_bond_atom_site_label_2
_geom_bond_distance
_geom_bond_site_symmetry_2
_geom_bond_publ_flag
Cu1 Cu1 2.927(1) 7_555 yes
Cu1 O1 1.934(3) . yes
Cu1 O1 1.916(3) 7_555 yes
Cu1 N1 2.450(4) . yes
Cu1 N2 1.999(4) . yes
Cu1 N4 2.017(4) . yes
N1 C1 1.477(6) . yes
N1 C12 1.459(6) . yes
N1 C23 1.476(6) . yes
N2 C2 1.389(6) . yes
N2 C4 1.327(6) . yes
N3 C3 1.388(6) . yes
N3 C4 1.347(6) . yes
N3 C5 1.460(6) . yes
N4 C13 1.372(6) . yes
N4 C15 1.336(6) . yes
N5 C14 1.380(6) . yes
N5 C15 1.360(6) . yes
N5 C16 1.454(7) . yes
N6 C24 1.380(6) . yes
N6 C26 1.316(6) . yes
N7 C25 1.383(7) . yes
N7 C26 1.353(6) . yes
N7 C27 1.481(7) . yes
C1 C2 1.510(6) . yes
C2 C3 1.362(7) . yes
C4 C6 1.479(6) . yes
C6 C7 1.401(7) . yes
C6 C11 1.397(7) . yes
C7 C8 1.371(7) . yes
C8 C9 1.385(8) . yes
C9 C10 1.386(8) . yes
C10 C11 1.398(7) . yes
C12 C13 1.497(7) . yes
C13 C14 1.378(7) . yes
C15 C17 1.476(7) . yes
C17 C18 1.399(7) . yes
C17 C22 1.390(7) . yes
C18 C19 1.393(7) . yes
C19 C20 1.378(8) . yes
C20 C21 1.391(9) . yes
C21 C22 1.373(8) . yes
C23 C24 1.498(7) . yes
C24 C25 1.352(7) . yes
C26 C28 1.475(7) . yes
C28 C29 1.396(7) . yes
C28 C33 1.414(7) . yes
C29 C30 1.404(8) . yes
C30 C31 1.380(9) . yes
C31 C32 1.385(8) . yes
C32 C33 1.392(7) . yes
S1 O2 1.436(5) . yes
S1 O3 1.417(5) . yes
S1 O4 1.439(5) . yes
S1 C34 1.836(8) . yes
F1 C34 1.28(1) . yes
F2 C34 1.321(8) . yes
F3 C34 1.35(1) . yes
N8 C35 1.21(4) . yes
C35 C36 1.42(4) . yes

loop_
_geom_contact_atom_site_label_1
_geom_contact_atom_site_label_2
_geom_contact_distance
_geom_contact_site_symmetry_2
Cu1 Cu1 2.927(1) 7_555
F1 F1 2.59(1) 2_654
F2 C9 3.212(7) .
F2 C10 3.481(7) .
F3 C14 3.342(8) 5_555
F3 C32 3.419(8) 3_665
O2 C22 3.384(7) 3_655
O2 C21 3.389(8) 3_655
O2 C10 3.494(7) .
O3 C29 3.363(7) 2_655
O3 C14 3.421(7) 5_555
O3 C9 3.523(7) .
O4 C16 3.328(9) 5_555
O4 C27 3.425(9) 8_554
O4 C25 3.435(7) 8_554
N3 N8 3.29(2) .
N3 C35 3.39(4) .
N5 C27 3.407(7) 6_545
N8 C5 3.29(2) .
N8 C4 3.40(2) .
N8 C5 3.57(2) 2_655
C2 C36 3.60(2) .
C4 C35 3.42(4) .
C5 C10 3.417(7) 2_655
C5 C9 3.517(8) 2_655
C14 C27 3.347(8) 6_545
C16 C27 3.454(9) 4_554
C20 C21 3.447(8) 3_655
C27 C36 3.25(2) 6_555
